data_7115159
loop_
_publ_author_name
'Palacio, Magali'
'Mansuy-Mouries, Virginie'
'Loire, Guillaume'
'Le Barch-Ozette, Karine'
'Leduc, Philippe'
'Battioni, Pierrette'
'Mansuy, Daniel'
'Barkigia, Kathleen M.'
'Fajer, Jack'

_publ_contact_author
;
 K.M. Barkigia (regarding crystallographic details and this CIF)
 Energy Sciences and Technology Department
 Bldg. 555
 Brookhaven National Laboratory
 Upton, NY 11973 USA
;
_publ_section_title
;
 A new general method for selective \b-polynitration of porphyrins;
 preparation and redox properties of Zn-porphyrins bearing one through to
 eight \b-nitro substituents and X-ray structure of the first Zn
 \b-pernitro porphyrin
;
_journal_issue 19
_journal_name_full 'Chemical Communications'
_journal_page_first 1907
_journal_paper_doi 10.1039/b004160m
_journal_year 2000
_chemical_compound_source 'methylene chloride'
_chemical_formula_structural 'C44 H12 Cl8 N12 O16 Zn, 2(C2 H5 OH), 2(C2 H5 OH)'
_chemical_formula_sum 'C52 H36 Cl8 N12 O20 Zn'
_chemical_formula_weight 1497.90
_chemical_name_systematic
; 
 ? 
;
_space_group_IT_number 2
_symmetry_cell_setting triclinic
_symmetry_space_group_name_Hall '-P 1'
_symmetry_space_group_name_H-M 'P -1'
_atom_sites_solution_hydrogens geom
_atom_sites_solution_primary direct
_atom_sites_solution_secondary difmap
_audit_creation_method SHELXL
_cell_angle_alpha 106.04(2)
_cell_angle_beta 90.24(3)
_cell_angle_gamma 106.87(3)
_cell_formula_units_Z 1
_cell_length_a 11.792(3)
_cell_length_b 11.993(2)
_cell_length_c 12.279(4)
_cell_measurement_reflns_used 25
_cell_measurement_temperature 293(2)
_cell_measurement_theta_max 25
_cell_measurement_theta_min 15
_cell_volume 1590.4(8)
_computing_cell_refinement CAD4_(Enraf-Nonius,_1977)
_computing_data_collection CAD4_(Enraf-Nonius,_1977)
_computing_data_reduction 'XCAD4VAX provided with SHELXL-93'
_computing_molecular_graphics 'SHELXTL and other in  house programs'
_computing_publication_material 'CIFTAB provided with SHELXS-86'
_computing_structure_refinement 'SHELXL-93 (Sheldrick, 1993)'
_computing_structure_solution 'SIR92 (Burla et al., 1994)'
_diffrn_ambient_temperature 293(2)
_diffrn_measurement_device 'Enraf-Nonius CAD4'
_diffrn_measurement_method \q/2\q
_diffrn_radiation_monochromator graphite
_diffrn_radiation_source 'fine-focus sealed tube'
_diffrn_radiation_type CuK\a
_diffrn_radiation_wavelength 1.54178
_diffrn_reflns_av_R_equivalents 0.0911
_diffrn_reflns_av_sigmaI/netI 0.1332
_diffrn_reflns_limit_h_max 12
_diffrn_reflns_limit_h_min 0
_diffrn_reflns_limit_k_max 12
_diffrn_reflns_limit_k_min -12
_diffrn_reflns_limit_l_max 13
_diffrn_reflns_limit_l_min -13
_diffrn_reflns_number 4210
_diffrn_reflns_theta_max 55.06
_diffrn_reflns_theta_min 3.76
_diffrn_standards_decay_% none
_diffrn_standards_interval_time 3600
_diffrn_standards_number 3
_exptl_absorpt_coefficient_mu 4.343
_exptl_absorpt_correction_T_max 0.5966
_exptl_absorpt_correction_T_min 0.2851
_exptl_absorpt_correction_type analytical
_exptl_absorpt_process_details
;
 The faces of the crystal were indexed, and the face-indexed absorption
 correction program in the SHELXTL package was used.
;
_exptl_crystal_colour 'dark blue'
_exptl_crystal_density_diffrn 1.564
_exptl_crystal_density_meas ?
_exptl_crystal_description block
_exptl_crystal_F_000 758.
_exptl_crystal_size_max 0.30
_exptl_crystal_size_mid 0.18
_exptl_crystal_size_min 0.12
_refine_diff_density_max 0.993
_refine_diff_density_min -1.051
_refine_diff_density_rms 0.118
_refine_ls_extinction_method none
_refine_ls_goodness_of_fit_all 1.031
_refine_ls_goodness_of_fit_obs 1.180
_refine_ls_hydrogen_treatment fixed
_refine_ls_matrix_type full
_refine_ls_number_parameters 439
_refine_ls_number_reflns 3971
_refine_ls_number_restraints 0
_refine_ls_restrained_S_all 1.063
_refine_ls_restrained_S_obs 1.180
_refine_ls_R_factor_all 0.2087
_refine_ls_R_factor_obs 0.0936
_refine_ls_shift/esd_mean 0.000
_refine_ls_shift/su_max 0.000
_refine_ls_structure_factor_coef Fsqd
_refine_ls_weighting_details 'w=1/[\s^2^(Fo^2^)+(0.1842P)^2^+0.0000P] where P=(Fo^2^+2Fc^2^)/3'
_refine_ls_weighting_scheme calc
_refine_ls_wR_factor_all 0.3169
_refine_ls_wR_factor_obs 0.2343
_reflns_number_gt 1938
_reflns_number_total 3973
_reflns_observed_criterion >2sigma(I)
_cod_data_source_file b004160m.txt
_cod_data_source_block zn8nofinabs1
_cod_depositor_comments
;
The following automatic conversions were performed:

'_exptl_crystal_density_meas' value 'not measured' was changed to '?'
- the value is perceived as not measured.

Automatic conversion script
Id: cif_fix_values 3008 2015-01-20 13:52:24Z robertas 

The following automatic conversions were performed:

'_refine_ls_weighting_scheme' value 'calc
w=1/[\s^2^(Fo^2^)+(0.1842P)^2^+0.0000P] where P=(Fo^2^+2Fc^2^)/3' was
changed to 'calc'. New tag '_refine_ls_weighting_details' was
created. The value of the new tag was set to
'w=1/[\s^2^(Fo^2^)+(0.1842P)^2^+0.0000P] where P=(Fo^2^+2Fc^2^)/3'.

Automatic conversion script
Id: cif_fix_values 3143 2015-03-26 13:38:13Z robertas 
;
_cod_original_cell_volume 1590.4(7)
_cod_database_code 7115159

loop_
_symmetry_equiv_pos_as_xyz
'x, y, z'
'-x, -y, -z'

loop_
_atom_site_aniso_label
_atom_site_aniso_U_11
_atom_site_aniso_U_22
_atom_site_aniso_U_33
_atom_site_aniso_U_23
_atom_site_aniso_U_13
_atom_site_aniso_U_12
Zn 0.0558(14) 0.0546(13) 0.0303(11) 0.0052(10) 0.0282(10) -0.0029(10)
Cl1 0.202(6) 0.088(3) 0.157(5) 0.008(3) -0.061(4) 0.050(3)
Cl2 0.202(5) 0.087(3) 0.100(3) 0.009(2) -0.028(3) 0.052(3)
Cl3 0.210(6) 0.177(5) 0.334(9) 0.175(6) 0.180(6) 0.133(5)
Cl4 0.124(4) 0.163(4) 0.176(5) 0.117(4) 0.081(3) 0.067(3)
O1 0.171(13) 0.090(8) 0.240(17) 0.074(10) 0.145(12) 0.015(8)
O2 0.086(9) 0.261(17) 0.127(10) 0.111(11) 0.060(8) 0.077(10)
O3 0.218(16) 0.084(9) 0.086(8) -0.010(7) 0.047(9) -0.054(10)
O4 0.085(9) 0.256(19) 0.106(11) -0.040(11) -0.022(8) 0.057(11)
O5 0.160(12) 0.102(9) 0.132(11) -0.047(8) 0.034(8) 0.048(9)
O6 0.210(16) 0.151(13) 0.064(8) 0.031(8) -0.006(9) -0.041(10)
O7 0.222(17) 0.088(9) 0.292(21) -0.012(11) 0.225(17) -0.004(9)
O8 0.125(10) 0.224(16) 0.071(7) 0.060(9) 0.030(6) -0.049(10)
O9 0.105(7) 0.084(7) 0.079(7) 0.027(5) 0.024(6) 0.030(5)
N1 0.041(5) 0.065(6) 0.040(5) 0.011(5) 0.025(4) 0.003(4)
N2 0.056(6) 0.048(5) 0.037(5) 0.013(4) 0.024(4) 0.003(4)
N3 0.073(9) 0.095(10) 0.053(6) 0.016(6) 0.032(6) 0.005(7)
N4 0.079(10) 0.110(11) 0.046(7) -0.002(8) 0.030(7) -0.009(9)
N5 0.107(10) 0.073(9) 0.048(7) -0.012(7) 0.053(7) -0.001(7)
N6 0.123(11) 0.090(10) 0.076(9) -0.003(8) 0.078(8) -0.032(9)
C1 0.059(7) 0.051(7) 0.034(6) 0.007(5) 0.027(5) -0.004(5)
C2 0.049(7) 0.061(7) 0.044(6) 0.019(6) 0.026(5) 0.000(6)
C3 0.052(7) 0.045(6) 0.034(6) -0.001(5) 0.016(5) -0.020(5)
C4 0.050(7) 0.057(7) 0.022(5) 0.001(5) 0.018(5) 0.003(5)
C5 0.039(6) 0.041(6) 0.031(5) 0.002(5) 0.017(5) -0.002(5)
C6 0.049(7) 0.041(6) 0.022(5) -0.013(5) 0.018(5) -0.008(5)
C7 0.074(8) 0.049(7) 0.019(5) -0.005(5) 0.025(5) 0.009(6)
C8 0.066(8) 0.057(7) 0.035(6) -0.002(5) 0.034(6) -0.008(6)
C9 0.045(6) 0.045(6) 0.051(6) 0.018(5) 0.030(5) 0.006(5)
C10 0.055(7) 0.048(6) 0.023(5) 0.006(5) 0.028(5) -0.007(5)
C11 0.050(7) 0.038(7) 0.037(6) -0.002(5) 0.018(6) -0.007(5)
C12 0.058(8) 0.055(8) 0.066(8) -0.006(7) 0.002(6) 0.003(6)
C13 0.081(11) 0.054(9) 0.116(13) -0.007(9) 0.020(10) 0.002(8)
C14 0.079(11) 0.080(11) 0.049(8) -0.009(8) 0.012(7) 0.002(8)
C15 0.088(10) 0.083(10) 0.039(7) 0.000(7) 0.010(7) 0.016(8)
C16 0.067(8) 0.070(8) 0.040(7) 0.004(6) 0.014(6) 0.007(6)
C17 0.061(8) 0.058(7) 0.048(7) 0.017(6) 0.038(6) 0.008(6)
C18 0.090(10) 0.083(10) 0.103(11) 0.037(8) 0.055(9) 0.041(8)
C19 0.105(13) 0.120(14) 0.188(20) 0.046(15) 0.099(14) 0.057(11)
C20 0.083(12) 0.133(15) 0.061(9) 0.029(9) 0.046(8) 0.001(11)
C21 0.088(11) 0.133(14) 0.068(9) 0.056(10) 0.051(9) 0.013(10)
C22 0.059(8) 0.099(10) 0.061(8) 0.038(8) 0.032(6) 0.006(7)
C23 0.365(39) 0.131(18) 0.086(14) 0.036(14) 0.030(20) 0.123(22)
C24 0.245(29) 0.242(29) 0.114(17) 0.101(20) 0.031(18) 0.003(23)
O10 0.092(15) 0.093(15) 0.111(17) -0.024(14) 0.030(13) 0.051(13)
O11 0.115(19) 0.179(25) 0.145(23) 0.017(20) 0.066(17) 0.052(18)
C25 0.086(14) 0.195(27) 0.155(24) -0.085(21) 0.006(14) 0.043(16)
C26 0.161(45) 0.231(59) 0.124(41) 0.078(43) 0.070(32) 0.074(42)
C27 0.179(52) 0.319(81) 0.050(21) -0.057(37) 0.047(28) -0.151(57)

loop_
_atom_site_label
_atom_site_type_symbol
_atom_site_fract_x
_atom_site_fract_y
_atom_site_fract_z
_atom_site_U_iso_or_equiv
_atom_site_thermal_displace_type
_atom_site_occupancy
_atom_site_calc_flag
_atom_site_refinement_flags
Zn Zn -1.0000 0.0000 -1.0000 0.0527(8) Uani 1 d S
Cl1 Cl -1.1206(6) -0.4826(4) -1.2340(5) 0.154(2) Uani 1 d .
Cl2 Cl -1.3037(5) -0.2002(4) -1.4031(4) 0.132(2) Uani 1 d .
Cl3 Cl -0.5965(6) -0.0948(6) -1.1695(7) 0.202(4) Uani 1 d .
Cl4 Cl -0.7215(4) 0.2659(5) -1.2606(5) 0.135(2) Uani 1 d .
O1 O -1.5035(12) -0.3677(11) -0.9583(14) 0.167(7) Uani 1 d .
O2 O -1.5408(11) -0.2141(17) -0.9783(11) 0.141(6) Uani 1 d .
O3 O -1.4092(14) -0.4851(13) -1.2057(10) 0.159(7) Uani 1 d .
O4 O -1.4924(12) -0.3692(17) -1.2473(12) 0.168(8) Uani 1 d .
O5 O -1.0019(12) -0.3763(12) -1.4726(11) 0.146(6) Uani 1 d .
O6 O -1.0582(15) -0.2490(14) -1.5274(11) 0.163(7) Uani 1 d .
O7 O -0.7424(15) -0.1651(12) -1.4452(17) 0.226(12) Uani 1 d .
O8 O -0.7922(11) -0.0141(16) -1.4585(9) 0.159(7) Uani 1 d .
O9 O -0.9256(9) -0.1292(8) -0.9389(9) 0.088(3) Uani 1 d .
N1 N -1.1681(7) -0.1282(8) -1.0324(7) 0.052(2) Uani 1 d .
N2 N -0.9628(7) -0.0774(7) -1.1630(7) 0.050(2) Uani 1 d .
N3 N -1.4774(11) -0.2757(13) -0.9782(9) 0.079(4) Uani 1 d .
N4 N -1.4178(12) -0.3849(15) -1.1973(10) 0.092(5) Uani 1 d .
N5 N -1.0168(12) -0.2797(12) -1.4576(10) 0.088(4) Uani 1 d .
N6 N -0.7918(13) -0.0971(14) -1.4152(11) 0.116(6) Uani 1 d .
C1 C -1.2546(9) -0.1330(9) -0.9577(8) 0.054(3) Uani 1 d .
C2 C -1.3592(9) -0.2303(10) -1.0151(9) 0.054(3) Uani 1 d .
C3 C -1.3314(9) -0.2832(9) -1.1193(8) 0.054(3) Uani 1 d .
C4 C -1.2117(9) -0.2181(9) -1.1323(8) 0.048(3) Uani 1 d .
C5 C -1.1519(8) -0.2419(9) -1.2303(8) 0.042(3) Uani 1 d .
C6 C -1.0375(9) -0.1731(9) -1.2415(8) 0.047(3) Uani 1 d .
C7 C -0.9758(10) -0.1921(9) -1.3474(8) 0.053(3) Uani 1 d .
C8 C -0.8697(10) -0.1079(10) -1.3253(8) 0.061(4) Uani 1 d .
C9 C -0.8553(9) -0.0338(9) -1.2095(9) 0.048(3) Uani 1 d .
C10 C -0.7586(9) 0.0612(9) -1.1549(7) 0.048(3) Uani 1 d .
C11 C -1.2160(9) -0.3494(9) -1.3278(9) 0.049(3) Uani 1 d .
C12 C -1.2054(10) -0.4606(11) -1.3371(10) 0.068(4) Uani 1 d .
C13 C -1.2633(14) -0.5618(12) -1.4283(16) 0.095(5) Uani 1 d .
H13 H -1.2543(14) -0.6373(12) -1.4325(16) 0.113 Uiso 1 calc R
C14 C -1.3324(13) -0.5505(15) -1.5106(12) 0.080(4) Uani 1 d .
H14 H -1.3714(13) -0.6176(15) -1.5712(12) 0.096 Uiso 1 calc R
C15 C -1.3434(12) -0.4393(14) -1.5025(10) 0.076(4) Uani 1 d .
H15 H -1.3909(12) -0.4300(14) -1.5580(10) 0.091 Uiso 1 calc R
C16 C -1.2843(11) -0.3384(11) -1.4119(10) 0.064(4) Uani 1 d .
C17 C -0.6517(10) 0.0847(10) -1.2230(9) 0.057(3) Uani 1 d .
C18 C -0.5753(13) 0.0164(13) -1.2317(13) 0.086(4) Uani 1 d .
C19 C -0.4790(15) 0.0396(17) -1.3020(18) 0.132(8) Uani 1 d .
H19 H -0.4296(15) -0.0098(17) -1.3155(18) 0.158 Uiso 1 calc R
C20 C -0.4598(15) 0.1319(18) -1.3484(12) 0.099(6) Uani 1 d .
H20 H -0.3944(15) 0.1480(18) -1.3900(12) 0.119 Uiso 1 calc R
C21 C -0.5318(14) 0.2009(16) -1.3365(12) 0.095(5) Uani 1 d .
H21 H -0.5175(14) 0.2643(16) -1.3693(12) 0.114 Uiso 1 calc R
C22 C -0.6295(10) 0.1759(13) -1.2734(10) 0.074(4) Uani 1 d .
C23 C -0.8480(28) -0.1044(20) -0.8392(17) 0.183(12) Uani 1 d .
H23A H -0.7785(28) -0.1295(20) -0.8625(17) 0.219 Uiso 1 calc R
H23B H -0.8209(28) -0.0171(20) -0.8035(17) 0.219 Uiso 1 calc R
C24 C -0.8980(23) -0.1610(25) -0.7585(19) 0.205(13) Uani 1 d .
H24A H -0.8400(23) -0.1394(25) -0.6951(19) 0.308 Uiso 1 calc R
H24B H -0.9230(23) -0.2477(25) -0.7919(19) 0.308 Uiso 1 calc R
H24C H -0.9655(23) -0.1351(25) -0.7328(19) 0.308 Uiso 1 calc R
O10 O -1.1455(19) 0.2913(20) -0.8990(21) 0.105(8) Uani 0.50 d P
O11 O -1.1989(21) 0.4296(26) -0.7656(23) 0.151(10) Uani 0.50 d P
C25 C -1.1718(17) 0.3914(31) -0.8855(22) 0.174(13) Uani 1 d .
C26 C -1.1747(47) 0.5006(62) -0.9416(49) 0.163(21) Uani 0.50 d P
C27 C -1.1296(52) 0.3838(80) -0.9706(34) 0.256(50) Uani 0.50 d P

loop_
_atom_type_symbol
_atom_type_description
_atom_type_scat_dispersion_real
_atom_type_scat_dispersion_imag
_atom_type_scat_source
C C 0.0181 0.0091 'International Tables Vol C Tables 4.2.6.8 and 6.1.1.4'
H H 0.0000 0.0000 'International Tables Vol C Tables 4.2.6.8 and 6.1.1.4'
N N 0.0311 0.0180 'International Tables Vol C Tables 4.2.6.8 and 6.1.1.4'
O O 0.0492 0.0322 'International Tables Vol C Tables 4.2.6.8 and 6.1.1.4'
Cl Cl 0.3639 0.7018 'International Tables Vol C Tables 4.2.6.8 and 6.1.1.4'
Zn Zn -1.5491 0.6778 'International Tables Vol C Tables 4.2.6.8 and 6.1.1.4'

loop_
_geom_angle_atom_site_label_1
_geom_angle_atom_site_label_2
_geom_angle_atom_site_label_3
_geom_angle
_geom_angle_site_symmetry_1
_geom_angle_site_symmetry_3
N2 Zn N2 180.000(2) 2_353 .
N2 Zn N1 89.4(3) 2_353 2_353
N2 Zn N1 90.6(3) . 2_353
N2 Zn N1 90.6(3) 2_353 .
N2 Zn N1 89.4(3) . .
N1 Zn N1 180.0 2_353 .
N2 Zn O9 88.8(3) 2_353 2_353
N2 Zn O9 91.2(3) . 2_353
N1 Zn O9 90.0(4) 2_353 2_353
N1 Zn O9 90.0(4) . 2_353
N2 Zn O9 91.2(3) 2_353 .
N2 Zn O9 88.8(3) . .
N1 Zn O9 90.0(4) 2_353 .
N1 Zn O9 90.0(4) . .
O9 Zn O9 179.998(3) 2_353 .
C23 O9 Zn 129.0(10) . .
C4 N1 C1 109.1(8) . .
C4 N1 Zn 125.7(6) . .
C1 N1 Zn 125.1(7) . .
C6 N2 C9 110.0(8) . .
C6 N2 Zn 125.7(6) . .
C9 N2 Zn 124.3(6) . .
O1 N3 O2 126.1(14) . .
O1 N3 C2 119.1(15) . .
O2 N3 C2 114.6(13) . .
O4 N4 O3 123.0(17) . .
O4 N4 C3 120.1(19) . .
O3 N4 C3 116.9(17) . .
O6 N5 O5 124.6(14) . .
O6 N5 C7 118.0(16) . .
O5 N5 C7 117.3(16) . .
O7 N6 O8 125.1(15) . .
O7 N6 C8 119.6(19) . .
O8 N6 C8 115.2(17) . .
N1 C1 C10 126.0(9) . 2_353
N1 C1 C2 107.6(8) . .
C10 C1 C2 126.3(9) 2_353 .
C3 C2 C1 107.3(8) . .
C3 C2 N3 121.0(9) . .
C1 C2 N3 131.7(9) . .
C2 C3 C4 108.4(8) . .
C2 C3 N4 120.7(9) . .
C4 C3 N4 130.9(9) . .
N1 C4 C5 126.7(8) . .
N1 C4 C3 107.5(8) . .
C5 C4 C3 125.8(9) . .
C6 C5 C4 124.2(8) . .
C6 C5 C11 118.8(8) . .
C4 C5 C11 117.1(8) . .
N2 C6 C5 128.3(8) . .
N2 C6 C7 106.9(8) . .
C5 C6 C7 124.8(8) . .
C8 C7 N5 123.0(9) . .
C8 C7 C6 107.1(8) . .
N5 C7 C6 129.9(9) . .
C7 C8 C9 110.0(8) . .
C7 C8 N6 120.2(9) . .
C9 C8 N6 129.7(9) . .
C10 C9 N2 126.6(9) . .
C10 C9 C8 127.4(8) . .
N2 C9 C8 106.0(8) . .
C9 C10 C1 127.1(8) . 2_353
C9 C10 C17 115.8(8) . .
C1 C10 C17 117.0(8) 2_353 .
C12 C11 C16 117.5(10) . .
C12 C11 C5 120.8(12) . .
C16 C11 C5 121.6(11) . .
C11 C12 C13 121.6(14) . .
C11 C12 Cl1 120.5(9) . .
C13 C12 Cl1 117.8(13) . .
C14 C13 C12 120.5(15) . .
C15 C14 C13 118.5(13) . .
C14 C15 C16 120.7(14) . .
C11 C16 C15 121.1(13) . .
C11 C16 Cl2 119.6(9) . .
C15 C16 Cl2 119.2(12) . .
C22 C17 C18 119.7(11) . .
C22 C17 C10 120.2(12) . .
C18 C17 C10 120.1(11) . .
C17 C18 C19 117.2(14) . .
C17 C18 Cl3 121.8(10) . .
C19 C18 Cl3 120.9(13) . .
C20 C19 C18 120.7(16) . .
C21 C20 C19 121.8(14) . .
C20 C21 C22 118.4(15) . .
C17 C22 C21 122.0(15) . .
C17 C22 Cl4 120.7(9) . .
C21 C22 Cl4 117.3(13) . .
C24 C23 O9 115.2(25) . .
C27 C25 O11 165.1(34) . .
O10 C25 C26 146.0(31) . .

loop_
_geom_bond_atom_site_label_1
_geom_bond_atom_site_label_2
_geom_bond_distance
_geom_bond_site_symmetry_2
Zn N2 2.068(8) 2_353
Zn N2 2.068(8) .
Zn N1 2.083(8) 2_353
Zn N1 2.083(8) .
Zn O9 2.272(10) 2_353
Zn O9 2.272(10) .
Cl1 C12 1.732(14) .
Cl2 C16 1.713(14) .
Cl3 C18 1.67(2) .
Cl4 C22 1.720(15) .
O1 N3 1.15(2) .
O2 N3 1.19(2) .
O3 N4 1.21(2) .
O4 N4 1.16(2) .
O5 N5 1.19(2) .
O6 N5 1.18(2) .
O7 N6 1.12(2) .
O8 N6 1.25(2) .
O9 C23 1.43(2) .
N1 C4 1.369(12) .
N1 C1 1.374(12) .
N2 C6 1.348(11) .
N2 C9 1.411(12) .
N3 C2 1.465(14) .
N4 C3 1.44(2) .
N5 C7 1.443(14) .
N6 C8 1.448(14) .
C1 C10 1.393(13) 2_353
C1 C2 1.443(14) .
C2 C3 1.350(13) .
C3 C4 1.435(13) .
C4 C5 1.400(12) .
C5 C6 1.392(12) .
C5 C11 1.497(13) .
C6 C7 1.489(12) .
C7 C8 1.331(14) .
C8 C9 1.434(14) .
C9 C10 1.365(13) .
C10 C1 1.393(13) 2_353
C10 C17 1.517(13) .
C11 C12 1.35(2) .
C11 C16 1.37(2) .
C12 C13 1.40(2) .
C13 C14 1.35(2) .
C14 C15 1.35(2) .
C15 C16 1.40(2) .
C17 C22 1.36(2) .
C17 C18 1.37(2) .
C18 C19 1.44(2) .
C19 C20 1.34(2) .
C20 C21 1.33(2) .
C21 C22 1.40(2) .
C23 C24 1.39(3) .
O10 C25 1.29(4) .
O11 C25 1.48(3) .
C25 C27 1.15(4) .
C25 C26 1.65(6) .
